data_2236175
loop_
_publ_author_name
'Belay, Yonas H.'
'Kinfe, Henok H.'
'Muller, Alfred'

_publ_section_title
;
 <i>S</i>-Phenyl benzothioate
;
_journal_coeditor_code DS2217
_journal_issue 10
_journal_name_full 'Acta Crystallographica Section E'
_journal_page_first o2825
_journal_paper_doi 10.1107/S1600536812037142
_journal_volume 68
_journal_year 2012
_chemical_formula_iupac 'C13 H10 O S'
_chemical_formula_moiety 'C13 H10 O S'
_chemical_formula_sum 'C13 H10 O S'
_chemical_formula_weight 214.27
_chemical_name_systematic
;
<i>S</i>-Phenyl benzothioate
;
_space_group_IT_number 14
_symmetry_cell_setting monoclinic
_symmetry_space_group_name_Hall '-P 2ybc'
_symmetry_space_group_name_H-M 'P 1 21/c 1'
_atom_sites_solution_hydrogens geom
_atom_sites_solution_primary direct
_atom_sites_solution_secondary difmap
_audit_creation_method 'WinGX routine CIF_UPDATE'
_cell_angle_alpha 90
_cell_angle_beta 96.8670(10)
_cell_angle_gamma 90
_cell_formula_units_Z 4
_cell_length_a 5.72030(10)
_cell_length_b 15.1315(3)
_cell_length_c 12.0606(3)
_cell_measurement_reflns_used 6683
_cell_measurement_temperature 100(2)
_cell_measurement_theta_max 65.81
_cell_measurement_theta_min 4.71
_cell_volume 1036.44(4)
_computing_cell_refinement 'SAINT (Bruker, 2008)'
_computing_data_collection 'APEX2 (Bruker, 2011)'
_computing_data_reduction 'SAINT and XPREP (Bruker, 2008)'
_computing_molecular_graphics 'DIAMOND (Brandenburg & Putz, 2005)'
_computing_publication_material 'WinGX (Farrugia, 1999)'
_computing_structure_refinement 'SHELXL97 (Sheldrick, 2008)'
_computing_structure_solution 'SIR97 (Altomare <i>et al.</i>, 1999)'
_diffrn_ambient_temperature 100(2)
_diffrn_detector_area_resol_mean 8.4
_diffrn_measured_fraction_theta_full 0.963
_diffrn_measured_fraction_theta_max 0.963
_diffrn_measurement_device_type 'Bruker APEX DUO 4K-CCD'
_diffrn_measurement_method '\f and \w scans'
_diffrn_radiation_monochromator 'Incoatec Quazar Multilayer Mirror'
_diffrn_radiation_source 'Incoatec I\mS microfocus X-ray source'
_diffrn_radiation_type CuK\a
_diffrn_radiation_wavelength 1.54178
_diffrn_reflns_av_R_equivalents 0.0219
_diffrn_reflns_limit_h_max 6
_diffrn_reflns_limit_h_min -2
_diffrn_reflns_limit_k_max 17
_diffrn_reflns_limit_k_min -17
_diffrn_reflns_limit_l_max 13
_diffrn_reflns_limit_l_min -14
_diffrn_reflns_number 9164
_diffrn_reflns_theta_full 66.38
_diffrn_reflns_theta_max 66.38
_diffrn_reflns_theta_min 4.71
_exptl_absorpt_coefficient_mu 2.489
_exptl_absorpt_correction_T_max 0.7544
_exptl_absorpt_correction_T_min 0.5750
_exptl_absorpt_correction_type multi-scan
_exptl_absorpt_process_details
;
(SADABS; Bruker, 2008)
;
_exptl_crystal_colour colourless
_exptl_crystal_density_diffrn 1.373
_exptl_crystal_density_method 'not measured'
_exptl_crystal_description rectangular
_exptl_crystal_F_000 448
_exptl_crystal_size_max 0.25
_exptl_crystal_size_mid 0.12
_exptl_crystal_size_min 0.12
_refine_diff_density_max 0.346
_refine_diff_density_min -0.258
_refine_ls_extinction_method none
_refine_ls_goodness_of_fit_ref 1.042
_refine_ls_hydrogen_treatment constr
_refine_ls_matrix_type full
_refine_ls_number_parameters 136
_refine_ls_number_reflns 1759
_refine_ls_number_restraints 0
_refine_ls_restrained_S_all 1.042
_refine_ls_R_factor_all 0.0325
_refine_ls_R_factor_gt 0.0318
_refine_ls_shift/su_max 0.001
_refine_ls_shift/su_mean 0
_refine_ls_structure_factor_coef Fsqd
_refine_ls_weighting_details 'calc w=1/[\s^2^(Fo^2^)+(0.0364P)^2^+0.7558P] where P=(Fo^2^+2Fc^2^)/3'
_refine_ls_weighting_scheme calc
_refine_ls_wR_factor_ref 0.0817
_reflns_number_gt 1702
_reflns_number_total 1759
_reflns_threshold_expression I>2sigma(I)
_cod_data_source_file ds2217.cif
_cod_data_source_block I
_cod_original_sg_symbol_H-M 'P 21/c'
_cod_database_code 2236175
_cod_database_fobs_code 2236175

loop_
_symmetry_equiv_pos_as_xyz
'x, y, z'
'-x, y+1/2, -z+1/2'
'-x, -y, -z'
'x, -y-1/2, z-1/2'

loop_
_atom_site_type_symbol
_atom_site_label
_atom_site_fract_x
_atom_site_fract_y
_atom_site_fract_z
_atom_site_U_iso_or_equiv
_atom_site_adp_type
_atom_site_calc_flag
_atom_site_refinement_flags
_atom_site_occupancy
S S1 0.66521(7) 0.44609(2) 0.09450(3) 0.02499(16) Uani d . 1
O O1 1.05856(19) 0.36323(7) 0.17500(9) 0.0242(3) Uani d . 1
C C1 0.9304(3) 0.42516(10) 0.18525(12) 0.0180(3) Uani d . 1
C C2 0.9751(3) 0.49420(10) 0.27395(12) 0.0174(3) Uani d . 1
C C3 1.1950(3) 0.49605(10) 0.33797(13) 0.0210(3) Uani d . 1
H H3 1.3106 0.4531 0.3262 0.025 Uiso calc R 1
C C4 1.2443(3) 0.56059(11) 0.41871(14) 0.0237(4) Uani d . 1
H H4 1.3943 0.5619 0.462 0.028 Uiso calc R 1
C C5 1.0767(3) 0.62332(11) 0.43703(13) 0.0234(3) Uani d . 1
H H5 1.1117 0.6673 0.4928 0.028 Uiso calc R 1
C C6 0.8580(3) 0.62174(11) 0.37383(13) 0.0239(4) Uani d . 1
H H6 0.7429 0.6647 0.3863 0.029 Uiso calc R 1
C C7 0.8067(3) 0.55781(11) 0.29258(13) 0.0214(3) Uani d . 1
H H7 0.6566 0.5571 0.2493 0.026 Uiso calc R 1
C C8 0.6486(3) 0.35922(10) -0.00504(12) 0.0182(3) Uani d . 1
C C9 0.8130(3) 0.35150(10) -0.08087(13) 0.0211(3) Uani d . 1
H H9 0.9497 0.3877 -0.0737 0.025 Uiso calc R 1
C C10 0.7749(3) 0.29047(11) -0.16688(13) 0.0231(4) Uani d . 1
H H10 0.8871 0.2843 -0.2184 0.028 Uiso calc R 1
C C11 0.5735(3) 0.23835(10) -0.17811(13) 0.0221(3) Uani d . 1
H H11 0.5472 0.1972 -0.2378 0.027 Uiso calc R 1
C C12 0.4107(3) 0.24634(10) -0.10217(13) 0.0210(3) Uani d . 1
H H12 0.2734 0.2105 -0.1097 0.025 Uiso calc R 1
C C13 0.4483(3) 0.30674(10) -0.01499(12) 0.0192(3) Uani d . 1
H H13 0.3376 0.312 0.0374 0.023 Uiso calc R 1

loop_
_atom_site_aniso_label
_atom_site_aniso_U_11
_atom_site_aniso_U_22
_atom_site_aniso_U_33
_atom_site_aniso_U_12
_atom_site_aniso_U_13
_atom_site_aniso_U_23
S1 0.0287(3) 0.0191(2) 0.0243(2) 0.00622(15) -0.00893(16) -0.00571(15)
O1 0.0236(6) 0.0242(6) 0.0242(6) 0.0056(5) 0.0007(4) -0.0028(5)
C1 0.0190(7) 0.0164(7) 0.0181(8) -0.0014(6) 0.0004(6) 0.0032(6)
C2 0.0203(7) 0.0174(8) 0.0146(7) -0.0018(6) 0.0027(6) 0.0027(6)
C3 0.0211(8) 0.0189(8) 0.0224(8) 0.0007(6) 0.0002(6) 0.0032(6)
C4 0.0235(8) 0.0246(8) 0.0215(8) -0.0034(6) -0.0043(6) 0.0024(6)
C5 0.0298(8) 0.0226(8) 0.0174(7) -0.0044(6) 0.0015(6) -0.0019(6)
C6 0.0245(8) 0.0247(8) 0.0233(8) 0.0008(6) 0.0055(6) -0.0040(7)
C7 0.0188(8) 0.0259(9) 0.0191(8) 0.0003(6) 0.0010(6) -0.0019(6)
C8 0.0223(8) 0.0148(7) 0.0161(7) 0.0031(6) -0.0030(6) 0.0010(6)
C9 0.0203(8) 0.0205(8) 0.0220(8) -0.0013(6) 0.0006(6) 0.0060(6)
C10 0.0248(8) 0.0272(9) 0.0181(8) 0.0047(6) 0.0054(6) 0.0048(6)
C11 0.0285(8) 0.0196(8) 0.0171(8) 0.0045(6) -0.0021(6) -0.0021(6)
C12 0.0195(7) 0.0187(8) 0.0242(8) -0.0010(6) -0.0005(6) -0.0006(6)
C13 0.0202(8) 0.0191(8) 0.0184(7) 0.0030(6) 0.0024(6) 0.0010(6)

loop_
_atom_type_symbol
_atom_type_description
_atom_type_scat_dispersion_real
_atom_type_scat_dispersion_imag
_atom_type_scat_source
C C 0.0181 0.0091 'International Tables Vol C Tables 4.2.6.8 and 6.1.1.4'
H H 0 0 'International Tables Vol C Tables 4.2.6.8 and 6.1.1.4'
O O 0.0492 0.0322 'International Tables Vol C Tables 4.2.6.8 and 6.1.1.4'
S S 0.3331 0.5567 'International Tables Vol C Tables 4.2.6.8 and 6.1.1.4'

loop_
_geom_angle_atom_site_label_1
_geom_angle_atom_site_label_2
_geom_angle_atom_site_label_3
_geom_angle
C8 S1 C1 104.81(7)
O1 C1 C2 124.23(13)
O1 C1 S1 123.81(12)
C2 C1 S1 111.96(10)
C3 C2 C7 119.34(14)
C3 C2 C1 118.40(13)
C7 C2 C1 122.24(13)
C4 C3 C2 119.85(15)
C4 C3 H3 120.1
C2 C3 H3 120.1
C3 C4 C5 120.60(15)
C3 C4 H4 119.7
C5 C4 H4 119.7
C6 C5 C4 119.80(15)
C6 C5 H5 120.1
C4 C5 H5 120.1
C7 C6 C5 120.21(15)
C7 C6 H6 119.9
C5 C6 H6 119.9
C6 C7 C2 120.20(14)
C6 C7 H7 119.9
C2 C7 H7 119.9
C13 C8 C9 120.70(14)
C13 C8 S1 117.35(12)
C9 C8 S1 121.36(12)
C10 C9 C8 119.29(14)
C10 C9 H9 120.4
C8 C9 H9 120.4
C9 C10 C11 120.34(14)
C9 C10 H10 119.8
C11 C10 H10 119.8
C12 C11 C10 120.02(15)
C12 C11 H11 120
C10 C11 H11 120
C11 C12 C13 120.09(14)
C11 C12 H12 120
C13 C12 H12 120
C8 C13 C12 119.54(14)
C8 C13 H13 120.2
C12 C13 H13 120.2

loop_
_geom_bond_atom_site_label_1
_geom_bond_atom_site_label_2
_geom_bond_distance
S1 C8 1.7751(15)
S1 C1 1.7894(15)
O1 C1 1.2054(19)
C1 C2 1.495(2)
C2 C3 1.395(2)
C2 C7 1.399(2)
C3 C4 1.384(2)
C3 H3 0.95
C4 C5 1.385(2)
C4 H4 0.95
C5 C6 1.385(2)
C5 H5 0.95
C6 C7 1.383(2)
C6 H6 0.95
C7 H7 0.95
C8 C13 1.387(2)
C8 C9 1.393(2)
C9 C10 1.386(2)
C9 H9 0.95
C10 C11 1.390(2)
C10 H10 0.95
C11 C12 1.387(2)
C11 H11 0.95
C12 C13 1.390(2)
C12 H12 0.95
C13 H13 0.95

loop_
_geom_hbond_atom_site_label_D
_geom_hbond_atom_site_label_H
_geom_hbond_atom_site_label_A
_geom_hbond_site_symmetry_A
_geom_hbond_distance_DH
_geom_hbond_distance_HA
_geom_hbond_distance_DA
_geom_hbond_angle_DHA
C7 H7 S1 . 0.95 2.52 2.9592(16) 108.6
C13 H13 O1 1_455 0.95 2.56 3.4889(18) 167.2
C10 H10 Cg1 3_765 0.95 2.97 3.506(2) 117
C5 H5 Cg2 2_755 0.95 2.73 3.5915(19) 152

loop_
_geom_torsion_atom_site_label_1
_geom_torsion_atom_site_label_2
_geom_torsion_atom_site_label_3
_geom_torsion_atom_site_label_4
_geom_torsion
C8 S1 C1 O1 -0.46(15)
C8 S1 C1 C2 178.75(10)
O1 C1 C2 C3 10.8(2)
S1 C1 C2 C3 -168.42(11)
O1 C1 C2 C7 -170.86(15)
S1 C1 C2 C7 9.93(18)
C7 C2 C3 C4 -0.1(2)
C1 C2 C3 C4 178.26(14)
C2 C3 C4 C5 0.3(2)
C3 C4 C5 C6 -0.2(2)
C4 C5 C6 C7 0.0(2)
C5 C6 C7 C2 0.2(2)
C3 C2 C7 C6 -0.1(2)
C1 C2 C7 C6 -178.42(14)
C1 S1 C8 C13 122.78(12)
C1 S1 C8 C9 -66.00(14)
C13 C8 C9 C10 -0.1(2)
S1 C8 C9 C10 -171.00(11)
C8 C9 C10 C11 0.8(2)
C9 C10 C11 C12 -0.9(2)
C10 C11 C12 C13 0.3(2)
C9 C8 C13 C12 -0.5(2)
S1 C8 C13 C12 170.75(11)
C11 C12 C13 C8 0.4(2)

loop_
_cod_related_entry_id
_cod_related_entry_database
_cod_related_entry_code
1 ChemSpider 87664
